data_4020383
loop_
_publ_author_name
'Hassan Al-Saraierh'
'David O. Miller'
'Paris E. Georghiou'

_publ_section_title
;
 Narrow-Rim Functionalization of Calix[4]arenes
 via Sonogashira Coupling Reactions
;
_journal_name_full 'Journal of Organic Chemistry'
_journal_page_first 8273
_journal_page_last 8280
_journal_paper_doi 10.1021/jo050488s
_journal_volume 70
_journal_year 2005
_chemical_formula_sum 'C50 H64 Cl3 I O2 Si'
_chemical_formula_weight 958.35
_space_group_IT_number 2
_symmetry_cell_setting triclinic
_symmetry_space_group_name_Hall '-P 1'
_symmetry_space_group_name_H-M 'P -1'
_cell_angle_alpha 87.8110(10)
_cell_angle_beta 76.8230(10)
_cell_angle_gamma 62.9930(10)
_cell_formula_units_Z 2
_cell_length_a 13.1511(9)
_cell_length_b 14.4021(10)
_cell_length_c 15.4194(11)
_cell_measurement_temperature 193(2)
_cell_volume 2526.3(3)
_diffrn_ambient_temperature 193(2)
_exptl_crystal_density_diffrn 1.260
_cod_depositor_comments
;
The following automatic conversions were performed:
'_symmetry_cell_setting' value 'Triclinic' changed to 'triclinic'
according to '/home/saulius/struct/CIF-dictionaries/cif_core.dic'
dictionary named 'cif_core.dic' version 2.4.1 from 2010-06-29.

Automatic conversion script
Id: cif_fix_enum 1527 2010-12-29 10:47:43Z saulius 
;
_cod_database_code 4020383

loop_
_symmetry_equiv_pos_as_xyz
'x, y, z'
'-x, -y, -z'

loop_
_atom_site_label
_atom_site_type_symbol
_atom_site_fract_x
_atom_site_fract_y
_atom_site_fract_z
_atom_site_U_iso_or_equiv
_atom_site_adp_type
_atom_site_occupancy
_atom_site_symmetry_multiplicity
_atom_site_calc_flag
_atom_site_refinement_flags
_atom_site_disorder_assembly
_atom_site_disorder_group
I1 I 0.06004(3) 0.56056(3) 0.32817(2) 0.04297(14) Uani 1 1 d . . .
Cl1 Cl 0.43944(18) 0.39101(16) 0.08815(19) 0.0958(7) Uani 1 1 d . . .
Cl2 Cl 0.5725(2) 0.17177(17) 0.09361(16) 0.0928(7) Uani 1 1 d . . .
Cl3 Cl 0.5832(2) 0.2614(3) -0.07372(16) 0.1326(12) Uani 1 1 d . . .
Si1 Si 0.42878(12) 0.18922(11) 0.41824(9) 0.0349(3) Uani 1 1 d . . .
O1 O 0.0650(3) 0.3042(2) 0.4084(2) 0.0369(8) Uani 1 1 d . . .
O2 O 0.2210(3) 0.2847(2) 0.21661(19) 0.0337(7) Uani 1 1 d . . .
C1 C -0.0359(4) 0.3032(3) 0.4553(3) 0.0268(9) Uani 1 1 d . . .
C2 C -0.0311(4) 0.2097(3) 0.4856(3) 0.0243(9) Uani 1 1 d . . .
C3 C -0.1321(4) 0.2097(3) 0.5369(3) 0.0264(9) Uani 1 1 d . . .
C4 C -0.2386(4) 0.3005(3) 0.5588(3) 0.0272(9) Uani 1 1 d . . .
C5 C -0.2411(4) 0.3923(3) 0.5253(3) 0.0303(10) Uani 1 1 d . . .
C6 C -0.1430(4) 0.3962(3) 0.4735(3) 0.0282(9) Uani 1 1 d . . .
C7 C -0.1494(4) 0.4960(3) 0.4335(3) 0.0328(10) Uani 1 1 d . . .
C8 C -0.1206(4) 0.4816(3) 0.3318(3) 0.0262(9) Uani 1 1 d . . .
C9 C -0.1826(4) 0.4441(3) 0.2949(3) 0.0297(9) Uani 1 1 d . . .
C10 C -0.1573(4) 0.4163(3) 0.2043(3) 0.0277(9) Uani 1 1 d . . .
C11 C -0.0617(4) 0.4267(3) 0.1508(3) 0.0273(9) Uani 1 1 d . . .
C12 C 0.0039(4) 0.4628(3) 0.1844(3) 0.0243(9) Uani 1 1 d . . .
C13 C -0.0291(4) 0.4939(3) 0.2755(3) 0.0241(8) Uani 1 1 d . . .
C14 C 0.1154(4) 0.4550(3) 0.1203(3) 0.0265(9) Uani 1 1 d . . .
C15 C 0.1883(3) 0.3454(3) 0.0763(3) 0.0237(8) Uani 1 1 d . . .
C16 C 0.2046(3) 0.3249(3) -0.0148(3) 0.0251(9) Uani 1 1 d . . .
C17 C 0.2645(4) 0.2240(3) -0.0556(3) 0.0258(9) Uani 1 1 d . . .
C18 C 0.3068(4) 0.1421(3) -0.0015(3) 0.0265(9) Uani 1 1 d . . .
C19 C 0.2927(3) 0.1590(3) 0.0903(3) 0.0229(8) Uani 1 1 d . . .
C20 C 0.2347(3) 0.2611(3) 0.1280(3) 0.0226(8) Uani 1 1 d . . .
C21 C 0.3384(4) 0.0657(3) 0.1463(3) 0.0256(9) Uani 1 1 d . . .
C22 C 0.2410(3) 0.0525(3) 0.2123(3) 0.0227(8) Uani 1 1 d . . .
C23 C 0.1729(4) 0.0170(3) 0.1814(3) 0.0267(9) Uani 1 1 d . . .
C24 C 0.0808(4) 0.0063(3) 0.2380(3) 0.0272(9) Uani 1 1 d . . .
C25 C 0.0539(4) 0.0385(3) 0.3280(3) 0.0254(9) Uani 1 1 d . . .
C26 C 0.1199(4) 0.0740(3) 0.3622(3) 0.0228(8) Uani 1 1 d . . .
C27 C 0.2184(3) 0.0763(3) 0.3044(3) 0.0223(8) Uani 1 1 d . . .
C28 C 0.0842(4) 0.1097(3) 0.4615(3) 0.0261(9) Uani 1 1 d . . .
C29 C -0.3514(4) 0.3046(4) 0.6193(3) 0.0378(11) Uani 1 1 d . . .
C30 C -0.3368(5) 0.1954(5) 0.6412(5) 0.0578(17) Uani 1 1 d . . .
C31 C -0.3794(5) 0.3679(5) 0.7071(4) 0.0542(15) Uani 1 1 d . . .
C32 C -0.4543(5) 0.3581(5) 0.5756(5) 0.0568(15) Uani 1 1 d . . .
C33 C -0.2228(4) 0.3727(4) 0.1632(4) 0.0401(11) Uani 1 1 d . . .
C34 C -0.3084(6) 0.3499(6) 0.2335(5) 0.0683(19) Uani 1 1 d . . .
C35 C -0.2922(6) 0.4512(6) 0.1029(5) 0.0695(19) Uani 1 1 d . . .
C36 C -0.1342(7) 0.2703(6) 0.1076(6) 0.091(3) Uani 1 1 d . . .
C37 C 0.2785(4) 0.2074(4) -0.1565(3) 0.0326(10) Uani 1 1 d . . .
C38 C 0.1572(6) 0.2433(5) -0.1737(4) 0.0562(15) Uani 1 1 d . . .
C39 C 0.3293(7) 0.2770(7) -0.2062(4) 0.073(2) Uani 1 1 d . . .
C40 C 0.3492(7) 0.0929(5) -0.1900(4) 0.080(3) Uani 1 1 d . . .
C41 C 0.0154(4) -0.0455(4) 0.2052(3) 0.0335(10) Uani 1 1 d . . .
C42 C 0.0708(7) -0.1593(5) 0.2267(5) 0.072(2) Uani 1 1 d . . .
C43 C -0.1134(6) 0.0077(7) 0.2502(5) 0.079(2) Uani 1 1 d . . .
C44 C 0.0287(7) -0.0432(6) 0.1045(4) 0.0670(19) Uani 1 1 d . . .
C45 C 0.2959(4) 0.1031(3) 0.3385(3) 0.0249(9) Uani 1 1 d . . .
C46 C 0.3566(4) 0.1294(4) 0.3675(3) 0.0314(10) Uani 1 1 d . . .
C47 C 0.3586(7) 0.2118(5) 0.5386(4) 0.0613(17) Uani 1 1 d . . .
C48 C 0.4040(6) 0.3126(5) 0.3662(4) 0.0506(14) Uani 1 1 d . . .
C49 C 0.5883(6) 0.1001(6) 0.3970(7) 0.088(3) Uani 1 1 d . . .
C50 C 0.4949(5) 0.2692(5) 0.0313(4) 0.0529(14) Uani 1 1 d . . .
H1 H -0.1287 0.1457 0.5581 0.032 Uiso 1 1 d . . .
H2 H -0.3134 0.4548 0.5387 0.036 Uiso 1 1 d . . .
H3 H -0.2263 0.5515 0.4544 0.039 Uiso 1 1 d . . .
H4 H -0.0943 0.5124 0.4512 0.039 Uiso 1 1 d . . .
H5 H -0.2459 0.4369 0.3337 0.035 Uiso 1 1 d . . .
H6 H -0.0412 0.4083 0.0884 0.033 Uiso 1 1 d . . .
H7 H 0.0944 0.5032 0.0757 0.032 Uiso 1 1 d . . .
H8 H 0.1594 0.4712 0.1525 0.032 Uiso 1 1 d . . .
H9 H 0.1736 0.3820 -0.0504 0.030 Uiso 1 1 d . . .
H10 H 0.3470 0.0723 -0.0278 0.032 Uiso 1 1 d . . .
H11 H 0.3837 0.0042 0.1070 0.030 Uiso 1 1 d . . .
H12 H 0.3871 0.0748 0.1787 0.030 Uiso 1 1 d . . .
H13 H 0.1897 -0.0008 0.1194 0.032 Uiso 1 1 d . . .
H14 H -0.0118 0.0361 0.3673 0.030 Uiso 1 1 d . . .
H15 H 0.1441 0.1214 0.4759 0.031 Uiso 1 1 d . . .
H16 H 0.0758 0.0560 0.4955 0.031 Uiso 1 1 d . . .
H17 H -0.3371 0.1871 0.7026 0.069 Uiso 1 1 d . . .
H18 H -0.4000 0.1872 0.6288 0.069 Uiso 1 1 d . . .
H19 H -0.2647 0.1444 0.6058 0.069 Uiso 1 1 d . . .
H20 H -0.3576 0.3212 0.7526 0.065 Uiso 1 1 d . . .
H21 H -0.3366 0.4069 0.6992 0.065 Uiso 1 1 d . . .
H22 H -0.4611 0.4139 0.7241 0.065 Uiso 1 1 d . . .
H23 H -0.5244 0.3955 0.6202 0.068 Uiso 1 1 d . . .
H24 H -0.4410 0.4050 0.5352 0.068 Uiso 1 1 d . . .
H25 H -0.4616 0.3069 0.5440 0.068 Uiso 1 1 d . . .
H26 H -0.2954 0.3553 0.2906 0.081 Uiso 1 1 d . . .
H27 H -0.3867 0.3998 0.2324 0.081 Uiso 1 1 d . . .
H28 H -0.2978 0.2819 0.2208 0.081 Uiso 1 1 d . . .
H29 H -0.3475 0.5147 0.1373 0.082 Uiso 1 1 d . . .
H30 H -0.2399 0.4642 0.0567 0.082 Uiso 1 1 d . . .
H31 H -0.3329 0.4232 0.0775 0.082 Uiso 1 1 d . . .
H32 H -0.0929 0.2207 0.1454 0.108 Uiso 1 1 d . . .
H33 H -0.1748 0.2436 0.0807 0.108 Uiso 1 1 d . . .
H34 H -0.0803 0.2827 0.0626 0.108 Uiso 1 1 d . . .
H35 H 0.1005 0.2611 -0.1183 0.067 Uiso 1 1 d . . .
H36 H 0.1385 0.3026 -0.2078 0.067 Uiso 1 1 d . . .
H37 H 0.1565 0.1884 -0.2056 0.067 Uiso 1 1 d . . .
H38 H 0.3530 0.3071 -0.1657 0.087 Uiso 1 1 d . . .
H39 H 0.3953 0.2365 -0.2530 0.087 Uiso 1 1 d . . .
H40 H 0.2711 0.3314 -0.2306 0.087 Uiso 1 1 d . . .
H41 H 0.3727 0.0519 -0.1419 0.095 Uiso 1 1 d . . .
H42 H 0.3014 0.0717 -0.2141 0.095 Uiso 1 1 d . . .
H43 H 0.4161 0.0832 -0.2351 0.095 Uiso 1 1 d . . .
H44 H 0.0711 -0.1626 0.2882 0.086 Uiso 1 1 d . . .
H45 H 0.0263 -0.1912 0.2136 0.086 Uiso 1 1 d . . .
H46 H 0.1489 -0.1940 0.1915 0.086 Uiso 1 1 d . . .
H47 H -0.1229 0.0126 0.3131 0.094 Uiso 1 1 d . . .
H48 H -0.1493 0.0757 0.2303 0.094 Uiso 1 1 d . . .
H49 H -0.1495 -0.0319 0.2359 0.094 Uiso 1 1 d . . .
H50 H 0.0968 -0.0352 0.0775 0.080 Uiso 1 1 d . . .
H51 H 0.0372 -0.1072 0.0808 0.080 Uiso 1 1 d . . .
H52 H -0.0384 0.0133 0.0914 0.080 Uiso 1 1 d . . .
H53 H 0.4168 0.1941 0.5718 0.073 Uiso 1 1 d . . .
H54 H 0.3030 0.2833 0.5524 0.073 Uiso 1 1 d . . .
H55 H 0.3199 0.1695 0.5539 0.073 Uiso 1 1 d . . .
H56 H 0.3952 0.3627 0.4093 0.061 Uiso 1 1 d . . .
H57 H 0.4692 0.3007 0.3180 0.061 Uiso 1 1 d . . .
H58 H 0.3348 0.3379 0.3444 0.061 Uiso 1 1 d . . .
H59 H 0.6106 0.0863 0.4528 0.106 Uiso 1 1 d . . .
H60 H 0.6051 0.0362 0.3679 0.106 Uiso 1 1 d . . .
H61 H 0.6307 0.1317 0.3613 0.106 Uiso 1 1 d . . .
H62 H 0.4305 0.2595 0.0238 0.063 Uiso 1 1 d . . .
H63 H 0.0523 0.3412 0.3744 0.044 Uiso 1 1 d . . .
H64 H 0.2467 0.2404 0.2412 0.040 Uiso 1 1 d . . .

loop_
_atom_site_aniso_label
_atom_site_aniso_U_11
_atom_site_aniso_U_22
_atom_site_aniso_U_33
_atom_site_aniso_U_23
_atom_site_aniso_U_13
_atom_site_aniso_U_12
I1 0.0543(2) 0.0435(2) 0.0396(2) 0.00373(14) -0.01320(15) -0.02862(17)
Cl1 0.0713(12) 0.0679(12) 0.157(2) -0.0008(13) -0.0456(13) -0.0301(10)
Cl2 0.1106(16) 0.0769(13) 0.1077(16) 0.0419(12) -0.0573(14) -0.0453(12)
Cl3 0.0729(14) 0.220(3) 0.0781(14) 0.0486(18) 0.0059(11) -0.0583(18)
Si1 0.0344(7) 0.0343(7) 0.0388(7) -0.0040(6) -0.0102(6) -0.0169(6)
O1 0.0344(17) 0.0309(17) 0.0373(18) 0.0103(14) 0.0013(14) -0.0131(14)
O2 0.0393(18) 0.0318(17) 0.0224(15) 0.0064(12) -0.0072(13) -0.0103(14)
C1 0.032(2) 0.026(2) 0.0191(19) 0.0005(16) 0.0003(17) -0.0131(18)
C2 0.029(2) 0.024(2) 0.0157(18) -0.0006(15) -0.0041(16) -0.0086(17)
C3 0.034(2) 0.023(2) 0.022(2) 0.0050(16) -0.0057(17) -0.0137(18)
C4 0.028(2) 0.029(2) 0.023(2) 0.0044(17) -0.0034(17) -0.0131(18)
C5 0.030(2) 0.027(2) 0.023(2) -0.0012(17) 0.0004(18) -0.0071(19)
C6 0.039(2) 0.022(2) 0.0179(19) 0.0003(16) -0.0014(18) -0.0120(19)
C7 0.041(3) 0.023(2) 0.026(2) -0.0041(17) 0.0036(19) -0.012(2)
C8 0.030(2) 0.019(2) 0.023(2) 0.0017(16) -0.0006(17) -0.0079(17)
C9 0.026(2) 0.021(2) 0.034(2) 0.0057(17) 0.0012(18) -0.0085(17)
C10 0.027(2) 0.020(2) 0.036(2) 0.0048(17) -0.0091(18) -0.0100(17)
C11 0.028(2) 0.023(2) 0.026(2) 0.0035(17) -0.0056(18) -0.0089(18)
C12 0.025(2) 0.0189(19) 0.025(2) 0.0058(16) -0.0031(17) -0.0083(17)
C13 0.026(2) 0.0187(19) 0.026(2) 0.0027(16) -0.0057(17) -0.0096(17)
C14 0.031(2) 0.024(2) 0.025(2) 0.0055(17) -0.0031(17) -0.0150(18)
C15 0.022(2) 0.027(2) 0.024(2) 0.0048(16) -0.0037(16) -0.0132(17)
C16 0.021(2) 0.026(2) 0.026(2) 0.0058(17) -0.0057(16) -0.0088(17)
C17 0.020(2) 0.034(2) 0.023(2) 0.0033(17) -0.0044(16) -0.0123(18)
C18 0.021(2) 0.026(2) 0.031(2) -0.0011(17) -0.0022(17) -0.0112(17)
C19 0.0179(19) 0.028(2) 0.024(2) 0.0057(16) -0.0031(16) -0.0124(17)
C20 0.022(2) 0.025(2) 0.0216(19) 0.0043(16) -0.0023(16) -0.0123(17)
C21 0.023(2) 0.025(2) 0.024(2) 0.0038(16) -0.0020(16) -0.0088(17)
C22 0.023(2) 0.0199(19) 0.025(2) 0.0068(16) -0.0081(16) -0.0090(16)
C23 0.033(2) 0.025(2) 0.022(2) 0.0045(16) -0.0066(17) -0.0133(18)
C24 0.025(2) 0.026(2) 0.032(2) 0.0079(18) -0.0121(18) -0.0116(18)
C25 0.027(2) 0.023(2) 0.024(2) 0.0061(16) -0.0025(17) -0.0109(17)
C26 0.026(2) 0.0165(18) 0.024(2) 0.0062(15) -0.0069(17) -0.0076(16)
C27 0.023(2) 0.0181(19) 0.024(2) 0.0072(15) -0.0066(16) -0.0079(16)
C28 0.032(2) 0.021(2) 0.024(2) 0.0070(16) -0.0065(17) -0.0119(18)
C29 0.026(2) 0.033(3) 0.045(3) 0.011(2) -0.001(2) -0.010(2)
C30 0.033(3) 0.047(3) 0.084(4) 0.021(3) 0.004(3) -0.020(3)
C31 0.041(3) 0.062(4) 0.038(3) 0.002(3) 0.011(2) -0.015(3)
C32 0.040(3) 0.056(4) 0.077(4) 0.023(3) -0.018(3) -0.024(3)
C33 0.035(3) 0.042(3) 0.049(3) 0.003(2) -0.010(2) -0.022(2)
C34 0.076(5) 0.093(5) 0.068(4) 0.011(4) -0.016(4) -0.067(4)
C35 0.073(4) 0.099(5) 0.073(4) 0.027(4) -0.038(4) -0.063(4)
C36 0.066(4) 0.078(5) 0.128(7) -0.056(5) 0.004(4) -0.040(4)
C37 0.036(2) 0.034(2) 0.025(2) 0.0012(18) -0.0100(19) -0.012(2)
C38 0.062(4) 0.060(4) 0.052(3) 0.002(3) -0.034(3) -0.022(3)
C39 0.102(5) 0.130(7) 0.020(2) 0.003(3) 0.001(3) -0.086(5)
C40 0.097(5) 0.060(4) 0.037(3) -0.016(3) -0.038(3) 0.013(4)
C41 0.036(2) 0.037(3) 0.034(2) 0.004(2) -0.013(2) -0.020(2)
C42 0.102(5) 0.049(4) 0.104(6) 0.026(4) -0.068(5) -0.050(4)
C43 0.047(4) 0.105(6) 0.097(6) -0.036(5) -0.006(4) -0.046(4)
C44 0.096(5) 0.092(5) 0.050(3) 0.008(3) -0.034(4) -0.067(4)
C45 0.029(2) 0.021(2) 0.024(2) 0.0046(16) -0.0052(17) -0.0114(17)
C46 0.027(2) 0.033(2) 0.030(2) 0.0020(18) -0.0043(18) -0.0117(19)
C47 0.103(5) 0.061(4) 0.038(3) 0.005(3) -0.015(3) -0.054(4)
C48 0.068(4) 0.055(3) 0.038(3) 0.002(2) -0.008(3) -0.038(3)
C49 0.041(3) 0.062(4) 0.160(8) -0.035(5) -0.038(4) -0.013(3)
C50 0.042(3) 0.069(4) 0.057(3) 0.019(3) -0.015(3) -0.033(3)

loop_
_geom_bond_atom_site_label_1
_geom_bond_atom_site_label_2
_geom_bond_distance
_geom_bond_site_symmetry_2
_geom_bond_publ_flag
I1 C13 2.115(4) . ?
Cl1 C50 1.745(7) . ?
Cl2 C50 1.725(6) . ?
Cl3 C50 1.738(6) . ?
Si1 C46 1.841(5) . ?
Si1 C48 1.842(6) . ?
Si1 C47 1.842(6) . ?
Si1 C49 1.852(7) . ?
O1 C1 1.365(5) . ?
O2 C20 1.371(5) . ?
C1 C2 1.387(6) . ?
C1 C6 1.412(6) . ?
C2 C3 1.383(6) . ?
C2 C28 1.520(6) . ?
C3 C4 1.393(6) . ?
C4 C5 1.390(6) . ?
C4 C29 1.538(6) . ?
C5 C6 1.378(6) . ?
C6 C7 1.515(6) . ?
C7 C8 1.526(6) . ?
C8 C9 1.384(6) . ?
C8 C13 1.393(6) . ?
C9 C10 1.392(6) . ?
C10 C11 1.404(6) . ?
C10 C33 1.519(6) . ?
C11 C12 1.383(6) . ?
C12 C13 1.398(6) . ?
C12 C14 1.529(6) . ?
C14 C15 1.510(6) . ?
C15 C16 1.393(6) . ?
C15 C20 1.400(6) . ?
C16 C17 1.390(6) . ?
C17 C18 1.391(6) . ?
C17 C37 1.540(6) . ?
C18 C19 1.401(6) . ?
C19 C20 1.388(6) . ?
C19 C21 1.525(6) . ?
C21 C22 1.525(6) . ?
C22 C23 1.385(6) . ?
C22 C27 1.406(6) . ?
C23 C24 1.389(6) . ?
C24 C25 1.394(6) . ?
C24 C41 1.538(6) . ?
C25 C26 1.387(6) . ?
C26 C27 1.408(6) . ?
C26 C28 1.530(6) . ?
C27 C45 1.443(6) . ?
C29 C32 1.520(8) . ?
C29 C30 1.529(7) . ?
C29 C31 1.537(8) . ?
C33 C34 1.517(8) . ?
C33 C36 1.532(8) . ?
C33 C35 1.533(9) . ?
C37 C40 1.518(8) . ?
C37 C38 1.521(7) . ?
C37 C39 1.535(8) . ?
C41 C43 1.504(8) . ?
C41 C42 1.519(8) . ?
C41 C44 1.524(7) . ?
C45 C46 1.196(6) . ?

loop_
_cod_related_entry_id
_cod_related_entry_database
_cod_related_entry_code
1 ChemSpider 21154767
